data_2206683
loop_
_publ_author_name
'Ying-Ming Pan'
'Ye Zhang'
'Heng-Shan Wang'
'Bi-Hai Tong'
'Zhen-Feng Chen'
'Yong Zhang'

_publ_section_title
;
 Methyl 12-bromo-13,14-dinitrodeisopropyldehydroabietate
;
_journal_coeditor_code ER6018
_journal_issue 9
_journal_name_full 'Acta Crystallographica Section E'
_journal_page_first o3003
_journal_page_last o3005
_journal_paper_doi 10.1107/S1600536805025390
_journal_volume 61
_journal_year 2005
_chemical_formula_iupac 'C18 H21 Br N2 O6'
_chemical_formula_moiety 'C18 H21 Br N2 O6'
_chemical_formula_sum 'C18 H21 Br N2 O6'
_chemical_formula_weight 441.28
_chemical_name_systematic
;
Methyl 12-bromo-13,14-dinitrodeisopropyldehydroabietate
;
_space_group_IT_number 19
_symmetry_cell_setting orthorhombic
_symmetry_space_group_name_Hall 'P 2ac 2ab'
_symmetry_space_group_name_H-M 'P 21 21 21'
_atom_sites_solution_hydrogens geom
_atom_sites_solution_primary direct
_atom_sites_solution_secondary difmap
_audit_creation_method SHELXL-97
_cell_angle_alpha 90.00
_cell_angle_beta 90.00
_cell_angle_gamma 90.00
_cell_formula_units_Z 4
_cell_length_a 10.215(5)
_cell_length_b 11.003(5)
_cell_length_c 16.761(7)
_cell_measurement_reflns_used 8056
_cell_measurement_temperature 193(2)
_cell_measurement_theta_max 25.3
_cell_measurement_theta_min 3.1
_cell_volume 1883.9(15)
_computing_cell_refinement CrystalClear
_computing_data_collection 'CrystalClear (Rigaku, 1999)'
_computing_data_reduction 'CrystalStructure (Rigaku/MSC, 2000)'
_computing_molecular_graphics 'SHELXTL (Sheldrick, 2000)'
_computing_publication_material 'SHELXTL and PLATON (Spek, 2003)'
_computing_structure_refinement 'SHELXL97 (Sheldrick, 1997)'
_computing_structure_solution 'SHELXS97 (Sheldrick, 1997)'
_diffrn_ambient_temperature 193(2)
_diffrn_detector_area_resol_mean 7.31
_diffrn_measured_fraction_theta_full 0.996
_diffrn_measured_fraction_theta_max 0.996
_diffrn_measurement_device_type 'Rigaku Mercury CCD area-detector'
_diffrn_measurement_method \w
_diffrn_radiation_monochromator graphite
_diffrn_radiation_source 'fine-focus sealed tube'
_diffrn_radiation_type MoK\a
_diffrn_radiation_wavelength 0.71070
_diffrn_reflns_av_R_equivalents 0.0359
_diffrn_reflns_av_sigmaI/netI 0.0339
_diffrn_reflns_limit_h_max 12
_diffrn_reflns_limit_h_min -12
_diffrn_reflns_limit_k_max 13
_diffrn_reflns_limit_k_min -12
_diffrn_reflns_limit_l_max 20
_diffrn_reflns_limit_l_min -18
_diffrn_reflns_number 18829
_diffrn_reflns_theta_full 25.34
_diffrn_reflns_theta_max 25.34
_diffrn_reflns_theta_min 3.06
_diffrn_standards_decay_% 0
_diffrn_standards_interval_count 0
_diffrn_standards_interval_time 0
_diffrn_standards_number 0
_exptl_absorpt_coefficient_mu 2.220
_exptl_absorpt_correction_T_max 0.6575
_exptl_absorpt_correction_T_min 0.4952
_exptl_absorpt_correction_type multi-scan
_exptl_absorpt_process_details '(Jacobson, 1998)'
_exptl_crystal_colour colorless
_exptl_crystal_density_diffrn 1.556
_exptl_crystal_density_method 'not measured'
_exptl_crystal_description block
_exptl_crystal_F_000 904
_exptl_crystal_size_max 0.35
_exptl_crystal_size_mid 0.21
_exptl_crystal_size_min 0.19
_refine_diff_density_max 0.269
_refine_diff_density_min -0.450
_refine_ls_abs_structure_details '(Flack, 1983), 1458 Friedel pairs'
_refine_ls_abs_structure_Flack -0.004(8)
_refine_ls_extinction_method none
_refine_ls_goodness_of_fit_ref 1.080
_refine_ls_hydrogen_treatment constr
_refine_ls_matrix_type full
_refine_ls_number_parameters 248
_refine_ls_number_reflns 3438
_refine_ls_number_restraints 0
_refine_ls_restrained_S_all 1.080
_refine_ls_R_factor_all 0.0343
_refine_ls_R_factor_gt 0.0302
_refine_ls_shift/su_max 0.001
_refine_ls_shift/su_mean 0.000
_refine_ls_structure_factor_coef Fsqd
_refine_ls_weighting_details 'calc w = 1/[\s^2^(Fo^2^)+(0.026P)^2^+0.2102P] where P = (Fo^2^+2Fc^2^)/3'
_refine_ls_weighting_scheme calc
_refine_ls_wR_factor_gt 0.0620
_refine_ls_wR_factor_ref 0.0637
_reflns_number_gt 3178
_reflns_number_total 3438
_reflns_threshold_expression I>2\s(I)
_cod_data_source_file er6018.cif
_cod_data_source_block I
_cod_original_cell_volume 1883.9(14)
_cod_database_code 2206683
_cod_database_fobs_code 2206683

loop_
_symmetry_equiv_pos_as_xyz
'x, y, z'
'x+1/2, -y+1/2, -z'
'-x, y+1/2, -z+1/2'
'-x+1/2, -y, z+1/2'

loop_
_atom_site_label
_atom_site_fract_x
_atom_site_fract_y
_atom_site_fract_z
_atom_site_U_iso_or_equiv
_atom_site_adp_type
_atom_site_calc_flag
_atom_site_refinement_flags
_atom_site_occupancy
_atom_site_type_symbol
Br1 0.86973(4) 0.61704(3) 0.784092(15) 0.04822(11) Uani d . 1 Br
O1 0.7154(2) 0.3829(2) 0.72328(13) 0.0586(6) Uani d . 1 O
O2 0.8731(2) 0.32048(18) 0.64671(14) 0.0574(6) Uani d . 1 O
O3 0.6745(2) 0.3486(2) 0.51612(15) 0.0572(6) Uani d . 1 O
O4 0.8529(2) 0.39271(18) 0.45426(12) 0.0490(5) Uani d . 1 O
O5 0.8105(3) 1.0215(2) 0.24200(12) 0.0619(7) Uani d . 1 O
O6 0.93364(18) 0.87737(19) 0.29632(10) 0.0395(4) Uani d . 1 O
N1 0.7968(3) 0.3968(2) 0.67042(14) 0.0393(6) Uani d . 1 N
N2 0.7683(2) 0.4129(2) 0.50345(14) 0.0338(6) Uani d . 1 N
C1 0.8094(3) 0.7332(2) 0.63862(14) 0.0276(6) Uani d . 1 C
H1A 0.8213 0.8051 0.6692 0.033 Uiso calc R 1 H
C2 0.8193(3) 0.6215(3) 0.67593(14) 0.0302(6) Uani d . 1 C
C3 0.7996(3) 0.5168(2) 0.63195(16) 0.0293(6) Uani d . 1 C
C4 0.7803(3) 0.5263(2) 0.55073(16) 0.0268(6) Uani d . 1 C
C5 0.7698(2) 0.6373(2) 0.51116(14) 0.0235(5) Uani d . 1 C
C6 0.7825(2) 0.7433(2) 0.55686(15) 0.0240(6) Uani d . 1 C
C7 0.7445(3) 0.6401(2) 0.42165(14) 0.0285(6) Uani d . 1 C
H7A 0.8261 0.6180 0.3932 0.034 Uiso calc R 1 H
H7B 0.6774 0.5785 0.4083 0.034 Uiso calc R 1 H
C8 0.6986(3) 0.7637(2) 0.39290(14) 0.0269(6) Uani d . 1 C
H8A 0.6065 0.7772 0.4090 0.032 Uiso calc R 1 H
H8B 0.7037 0.7678 0.3340 0.032 Uiso calc R 1 H
C9 0.7865(2) 0.8613(2) 0.42995(13) 0.0234(5) Uani d . 1 C
H9 0.8776 0.8291 0.4245 0.028 Uiso calc R 1 H
C10 0.7625(2) 0.8705(2) 0.52153(13) 0.0233(5) Uani d . 1 C
C11 0.7866(3) 0.9829(2) 0.38350(15) 0.0302(6) Uani d . 1 C
C12 0.8833(3) 1.0712(2) 0.42432(15) 0.0359(6) Uani d . 1 C
H12A 0.9738 1.0415 0.4159 0.043 Uiso calc R 1 H
H12B 0.8760 1.1521 0.3988 0.043 Uiso calc R 1 H
C13 0.8585(3) 1.0843(2) 0.51363(15) 0.0336(6) Uani d . 1 C
H13A 0.7718 1.1223 0.5222 0.040 Uiso calc R 1 H
H13B 0.9257 1.1385 0.5370 0.040 Uiso calc R 1 H
C14 0.8624(3) 0.9615(2) 0.55595(14) 0.0282(6) Uani d . 1 C
H14A 0.8441 0.9737 0.6134 0.034 Uiso calc R 1 H
H14B 0.9515 0.9268 0.5511 0.034 Uiso calc R 1 H
C15 0.6222(3) 0.9072(2) 0.54703(14) 0.0323(6) Uani d . 1 C
H15A 0.6128 0.8971 0.6048 0.049 Uiso calc R 1 H
H15B 0.5584 0.8553 0.5196 0.049 Uiso calc R 1 H
H15C 0.6064 0.9923 0.5327 0.049 Uiso calc R 1 H
C16 0.8412(3) 0.9628(2) 0.29960(15) 0.0348(7) Uani d . 1 C
C17 0.9924(3) 0.8579(3) 0.21846(17) 0.0549(9) Uani d . 1 C
H17A 0.9236 0.8402 0.1794 0.082 Uiso calc R 1 H
H17B 1.0533 0.7893 0.2212 0.082 Uiso calc R 1 H
H17C 1.0399 0.9312 0.2022 0.082 Uiso calc R 1 H
C18 0.6511(3) 1.0419(3) 0.37398(17) 0.0409(7) Uani d . 1 C
H18A 0.6220 1.0739 0.4256 0.061 Uiso calc R 1 H
H18B 0.5884 0.9809 0.3551 0.061 Uiso calc R 1 H
H18C 0.6565 1.1084 0.3352 0.061 Uiso calc R 1 H

loop_
_atom_site_aniso_label
_atom_site_aniso_U_11
_atom_site_aniso_U_22
_atom_site_aniso_U_33
_atom_site_aniso_U_12
_atom_site_aniso_U_13
_atom_site_aniso_U_23
Br1 0.0817(2) 0.03998(16) 0.02296(13) -0.00616(18) -0.01090(16) 0.00622(13)
O1 0.0878(16) 0.0454(12) 0.0427(12) -0.0111(13) 0.0107(13) 0.0159(12)
O2 0.0664(14) 0.0289(11) 0.0770(16) 0.0097(13) -0.0044(14) 0.0092(11)
O3 0.0434(13) 0.0359(13) 0.0923(18) -0.0076(11) -0.0017(12) -0.0202(12)
O4 0.0720(15) 0.0322(10) 0.0429(11) 0.0035(13) 0.0174(12) -0.0083(9)
O5 0.0912(18) 0.0667(15) 0.0276(11) 0.0215(14) 0.0050(12) 0.0186(11)
O6 0.0529(11) 0.0410(11) 0.0245(9) 0.0079(11) 0.0130(9) 0.0016(10)
N1 0.0565(15) 0.0246(13) 0.0367(14) -0.0056(13) -0.0067(12) 0.0063(11)
N2 0.0420(14) 0.0226(13) 0.0369(14) 0.0025(11) -0.0073(12) -0.0013(10)
C1 0.0396(15) 0.0231(13) 0.0203(13) 0.0007(12) 0.0011(12) -0.0039(10)
C2 0.0406(14) 0.0303(14) 0.0196(12) -0.0017(14) -0.0021(11) 0.0020(12)
C3 0.0338(15) 0.0227(13) 0.0315(15) 0.0012(12) 0.0004(12) 0.0065(11)
C4 0.0306(14) 0.0213(14) 0.0286(14) -0.0001(11) -0.0002(12) -0.0054(11)
C5 0.0274(12) 0.0226(14) 0.0204(12) 0.0009(11) 0.0025(10) 0.0005(10)
C6 0.0282(14) 0.0236(13) 0.0201(13) 0.0000(11) 0.0035(11) -0.0006(10)
C7 0.0370(14) 0.0276(15) 0.0209(12) 0.0002(13) -0.0002(11) -0.0044(11)
C8 0.0350(14) 0.0293(14) 0.0163(13) -0.0002(12) -0.0015(11) -0.0006(10)
C9 0.0289(13) 0.0237(14) 0.0177(12) 0.0022(11) 0.0003(10) 0.0021(10)
C10 0.0314(13) 0.0201(13) 0.0183(12) 0.0033(12) 0.0006(10) 0.0000(10)
C11 0.0406(16) 0.0237(13) 0.0264(14) 0.0040(12) 0.0000(12) 0.0042(11)
C12 0.0522(17) 0.0251(13) 0.0304(14) -0.0035(14) 0.0035(15) 0.0043(11)
C13 0.0474(16) 0.0217(13) 0.0318(14) -0.0034(13) -0.0006(14) -0.0028(10)
C14 0.0418(15) 0.0217(12) 0.0211(12) -0.0008(14) -0.0009(13) -0.0025(9)
C15 0.0364(14) 0.0353(15) 0.0253(13) 0.0098(14) 0.0064(13) -0.0010(11)
C16 0.0468(17) 0.0317(15) 0.0259(15) -0.0055(13) -0.0008(13) 0.0053(11)
C17 0.068(2) 0.067(2) 0.0303(15) -0.0013(18) 0.0222(18) -0.0013(18)
C18 0.0490(18) 0.0352(15) 0.0384(16) 0.0155(15) -0.0034(15) 0.0097(12)

loop_
_atom_type_symbol
_atom_type_description
_atom_type_scat_dispersion_real
_atom_type_scat_dispersion_imag
_atom_type_scat_source
C C 0.0033 0.0016 'International Tables Vol C Tables 4.2.6.8 and 6.1.1.4'
H H 0.0000 0.0000 'International Tables Vol C Tables 4.2.6.8 and 6.1.1.4'
Br Br -0.2901 2.4595 'International Tables Vol C Tables 4.2.6.8 and 6.1.1.4'
N N 0.0061 0.0033 'International Tables Vol C Tables 4.2.6.8 and 6.1.1.4'
O O 0.0106 0.0060 'International Tables Vol C Tables 4.2.6.8 and 6.1.1.4'

loop_
_geom_angle_atom_site_label_1
_geom_angle_atom_site_label_2
_geom_angle_atom_site_label_3
_geom_angle
_geom_angle_publ_flag
C16 O6 C17 115.7(2) yes
O2 N1 O1 126.0(3) yes
O2 N1 C3 117.7(2) yes
O1 N1 C3 116.3(3) yes
O3 N2 O4 125.1(2) yes
O3 N2 C4 117.6(2) yes
O4 N2 C4 117.2(2) yes
C2 C1 C6 121.8(2) yes
C2 C1 H1A 119.1 ?
C6 C1 H1A 119.1 ?
C1 C2 C3 119.3(2) ?
C1 C2 Br1 118.6(2) yes
C3 C2 Br1 122.0(2) yes
C4 C3 C2 118.9(2) ?
C4 C3 N1 119.9(2) yes
C2 C3 N1 121.2(2) yes
C3 C4 C5 123.2(2) ?
C3 C4 N2 118.4(2) yes
C5 C4 N2 118.5(2) yes
C4 C5 C6 117.5(2) ?
C4 C5 C7 120.0(2) ?
C6 C5 C7 122.5(2) ?
C5 C6 C1 119.1(2) ?
C5 C6 C10 122.4(2) ?
C1 C6 C10 118.4(2) ?
C8 C7 C5 112.56(19) ?
C8 C7 H7A 109.1 ?
C5 C7 H7A 109.1 ?
C8 C7 H7B 109.1 ?
C5 C7 H7B 109.1 ?
H7A C7 H7B 107.8 ?
C7 C8 C9 108.6(2) ?
C7 C8 H8A 110.0 ?
C9 C8 H8A 110.0 ?
C7 C8 H8B 110.0 ?
C9 C8 H8B 110.0 ?
H8A C8 H8B 108.4 ?
C8 C9 C11 113.7(2) ?
C8 C9 C10 110.64(19) ?
C11 C9 C10 116.1(2) ?
C8 C9 H9 105.0 ?
C11 C9 H9 105.0 ?
C10 C9 H9 105.0 ?
C6 C10 C14 111.1(2) ?
C6 C10 C15 104.8(2) ?
C14 C10 C15 109.9(2) ?
C6 C10 C9 107.50(19) ?
C14 C10 C9 107.83(19) ?
C15 C10 C9 115.7(2) ?
C16 C11 C18 107.1(2) ?
C16 C11 C12 105.4(2) ?
C18 C11 C12 110.9(2) ?
C16 C11 C9 109.7(2) ?
C18 C11 C9 114.6(2) ?
C12 C11 C9 108.7(2) ?
C13 C12 C11 112.8(2) ?
C13 C12 H12A 109.0 ?
C11 C12 H12A 109.0 ?
C13 C12 H12B 109.0 ?
C11 C12 H12B 109.0 ?
H12A C12 H12B 107.8 ?
C12 C13 C14 111.6(2) ?
C12 C13 H13A 109.3 ?
C14 C13 H13A 109.3 ?
C12 C13 H13B 109.3 ?
C14 C13 H13B 109.3 ?
H13A C13 H13B 108.0 ?
C13 C14 C10 112.6(2) ?
C13 C14 H14A 109.1 ?
C10 C14 H14A 109.1 ?
C13 C14 H14B 109.1 ?
C10 C14 H14B 109.1 ?
H14A C14 H14B 107.8 ?
C10 C15 H15A 109.5 ?
C10 C15 H15B 109.5 ?
H15A C15 H15B 109.5 ?
C10 C15 H15C 109.5 ?
H15A C15 H15C 109.5 ?
H15B C15 H15C 109.5 ?
O5 C16 O6 122.0(3) yes
O5 C16 C11 124.4(3) yes
O6 C16 C11 113.5(2) ?
O6 C17 H17A 109.5 ?
O6 C17 H17B 109.5 ?
H17A C17 H17B 109.5 ?
O6 C17 H17C 109.5 ?
H17A C17 H17C 109.5 ?
H17B C17 H17C 109.5 ?
C11 C18 H18A 109.5 ?
C11 C18 H18B 109.5 ?
H18A C18 H18B 109.5 ?
C11 C18 H18C 109.5 ?
H18A C18 H18C 109.5 ?
H18B C18 H18C 109.5 ?

loop_
_geom_bond_atom_site_label_1
_geom_bond_atom_site_label_2
_geom_bond_distance
_geom_bond_publ_flag
Br1 C2 1.885(2) yes
O1 N1 1.225(3) yes
O2 N1 1.213(3) yes
O3 N2 1.210(3) yes
O4 N2 1.215(3) yes
O5 C16 1.203(3) yes
O6 C16 1.333(3) yes
O6 C17 1.452(3) yes
N1 C3 1.469(3) yes
N2 C4 1.483(3) yes
C1 C2 1.383(4) yes
C1 C6 1.402(4) yes
C1 H1A 0.9500 ?
C2 C3 1.383(4) yes
C3 C4 1.380(4) yes
C4 C5 1.394(4) yes
C5 C6 1.402(3) yes
C5 C7 1.523(3) yes
C6 C10 1.533(4) ?
C7 C8 1.517(4) ?
C7 H7A 0.9900 ?
C7 H7B 0.9900 ?
C8 C9 1.531(3) ?
C8 H8A 0.9900 ?
C8 H8B 0.9900 ?
C9 C11 1.548(3) ?
C9 C10 1.558(3) ?
C9 H9 1.0000 ?
C10 C14 1.542(4) yes
C10 C15 1.549(4) yes
C11 C16 1.529(4) yes
C11 C18 1.537(4) ?
C11 C12 1.546(4) ?
C12 C13 1.525(3) ?
C12 H12A 0.9900 ?
C12 H12B 0.9900 ?
C13 C14 1.526(3) ?
C13 H13A 0.9900 ?
C13 H13B 0.9900 ?
C14 H14A 0.9900 ?
C14 H14B 0.9900 ?
C15 H15A 0.9800 ?
C15 H15B 0.9800 ?
C15 H15C 0.9800 ?
C17 H17A 0.9800 ?
C17 H17B 0.9800 ?
C17 H17C 0.9800 ?
C18 H18A 0.9800 ?
C18 H18B 0.9800 ?
C18 H18C 0.9800 ?

loop_
_geom_hbond_atom_site_label_D
_geom_hbond_atom_site_label_H
_geom_hbond_atom_site_label_A
_geom_hbond_site_symmetry_A
_geom_hbond_distance_DH
_geom_hbond_distance_HA
_geom_hbond_distance_DA
_geom_hbond_angle_DHA
C7 H7B Br1 4_664 0.99 3.03 3.832(3) 139
C14 H14A O5 4_675 0.98 2.67 3.589(4) 154
C15 H15A O5 4_675 0.98 2.59 3.430(4) 144
C1 H1A O5 4_675 0.95 2.63 3.433(4) 142

loop_
_geom_torsion_atom_site_label_1
_geom_torsion_atom_site_label_2
_geom_torsion_atom_site_label_3
_geom_torsion_atom_site_label_4
_geom_torsion
_geom_torsion_publ_flag
C6 C1 C2 C3 -1.3(4) ?
C6 C1 C2 Br1 174.9(2) ?
C1 C2 C3 C4 4.8(4) ?
Br1 C2 C3 C4 -171.3(2) ?
C1 C2 C3 N1 -174.2(3) ?
Br1 C2 C3 N1 9.8(4) ?
O2 N1 C3 C4 57.6(4) ?
O1 N1 C3 C4 -121.5(3) ?
O2 N1 C3 C2 -123.4(3) ?
O1 N1 C3 C2 57.5(4) ?
C2 C3 C4 C5 -5.0(4) ?
N1 C3 C4 C5 174.0(2) ?
C2 C3 C4 N2 175.9(2) ?
N1 C3 C4 N2 -5.1(4) ?
O3 N2 C4 C3 65.4(3) ?
O4 N2 C4 C3 -115.5(3) ?
O3 N2 C4 C5 -113.8(3) ?
O4 N2 C4 C5 65.4(3) ?
C3 C4 C5 C6 1.4(4) ?
N2 C4 C5 C6 -179.5(2) ?
C3 C4 C5 C7 -178.2(2) ?
N2 C4 C5 C7 0.9(4) ?
C4 C5 C6 C1 2.2(4) ?
C7 C5 C6 C1 -178.2(2) ?
C4 C5 C6 C10 -175.2(2) yes
C7 C5 C6 C10 4.4(4) yes
C2 C1 C6 C5 -2.3(4) ?
C2 C1 C6 C10 175.2(2) yes
C4 C5 C7 C8 163.9(2) yes
C6 C5 C7 C8 -15.7(3) yes
C5 C7 C8 C9 46.1(3) yes
C7 C8 C9 C11 158.3(2) yes
C7 C8 C9 C10 -68.9(3) ?
C5 C6 C10 C14 -141.1(2) yes
C1 C6 C10 C14 41.4(3) ?
C5 C6 C10 C15 100.3(3) yes
C1 C6 C10 C15 -77.2(3) ?
C5 C6 C10 C9 -23.4(3) yes
C1 C6 C10 C9 159.2(2) ?
C8 C9 C10 C6 55.1(3) ?
C11 C9 C10 C6 -173.4(2) yes
C8 C9 C10 C14 174.9(2) yes
C11 C9 C10 C14 -53.5(3) yes
C8 C9 C10 C15 -61.6(3) ?
C11 C9 C10 C15 70.0(3) ?
C8 C9 C11 C16 -62.6(3) ?
C10 C9 C11 C16 167.3(2) ?
C8 C9 C11 C18 57.9(3) ?
C10 C9 C11 C18 -72.2(3) ?
C8 C9 C11 C12 -177.4(2) ?
C10 C9 C11 C12 52.5(3) ?
C16 C11 C12 C13 -169.7(2) yes
C18 C11 C12 C13 74.8(3) ?
C9 C11 C12 C13 -52.1(3) ?
C11 C12 C13 C14 56.2(3) yes
C12 C13 C14 C10 -57.6(3) yes
C6 C10 C14 C13 171.8(2) yes
C15 C10 C14 C13 -72.8(3) yes
C9 C10 C14 C13 54.2(3) ?
C17 O6 C16 O5 -1.4(4) ?
C17 O6 C16 C11 -177.7(2) ?
C18 C11 C16 O5 25.6(4) ?
C12 C11 C16 O5 -92.5(3) ?
C9 C11 C16 O5 150.6(3) ?
C18 C11 C16 O6 -158.2(2) ?
C12 C11 C16 O6 83.7(3) ?
C9 C11 C16 O6 -33.2(3) ?

loop_
_cod_related_entry_id
_cod_related_entry_database
_cod_related_entry_code
1 ChemSpider 21180383
